data_7025287
loop_
_publ_author_name
'Odinets, Irina L.'
'Sharova, Elena V.'
'Artyshin, Oleg I.'
'Lyssenko, Konstantin A.'
'Nelyubina, Yulia V.'
'Myasoedova, Galina V.'
'Molochnikova, Nadezhda P.'
'Zakharchenro, Elena A.'

_publ_section_title
;
 Novel class of functionalized ionic liquids with grafted CMPO-moieties
 for actinides and rare-earth elements recovery.
;
_journal_issue 17
_journal_name_full 'Dalton transactions (Cambridge, England : 2003)'
_journal_page_first 4170
_journal_page_last 4178
_journal_paper_doi 10.1039/b926377b
_journal_volume 39
_journal_year 2010
_chemical_formula_moiety '2(C28 H39 N3 O2 P), C2 H6 O, 2(C H CL3), 2(BR)'
_chemical_formula_sum 'C60 H86 Br2 Cl6 N6 O5 P2'
_chemical_formula_weight 1405.81
_chemical_name_systematic
;
?
;
_space_group_IT_number 61
_symmetry_cell_setting orthorhombic
_symmetry_space_group_name_Hall '-P 2ac 2ab'
_symmetry_space_group_name_H-M 'P b c a'
_atom_sites_solution_hydrogens mixed
_atom_sites_solution_primary direct
_atom_sites_solution_secondary difmap
_audit_creation_method SHELXL-97
_cell_angle_alpha 90.00
_cell_angle_beta 90.00
_cell_angle_gamma 90.00
_cell_formula_units_Z 4
_cell_length_a 23.9357(16)
_cell_length_b 11.7625(8)
_cell_length_c 25.1174(17)
_cell_measurement_reflns_used 7151
_cell_measurement_temperature 100(2)
_cell_measurement_theta_max 28.92
_cell_measurement_theta_min 2.35
_cell_volume 7071.6(8)
_computing_cell_refinement 'APEX2 (Bruker, 2005)'
_computing_data_collection 'APEX2 (Bruker, 2005)'
_computing_data_reduction 'APEX2 (Bruker, 2005)'
_computing_molecular_graphics 'SHELXTL ver. 5.1 (Sheldrick, 1998b)'
_computing_publication_material 'SHELXTL ver. 5.1 (Sheldrick, 1998b)'
_computing_structure_refinement 'SHELXTL ver. 5.1 (Sheldrick, 1998b)'
_computing_structure_solution 'SHELXTL ver. 5.1 (Sheldrick, 1998b)'
_diffrn_ambient_temperature 100(2)
_diffrn_measured_fraction_theta_full 0.999
_diffrn_measured_fraction_theta_max 0.999
_diffrn_measurement_device_type 'Bruker SMART APEX2 CCD area detector'
_diffrn_measurement_method 'phi and omega scans'
_diffrn_radiation_monochromator graphite
_diffrn_radiation_source 'fine-focus sealed tube'
_diffrn_radiation_type MoK\a
_diffrn_radiation_wavelength 0.71073
_diffrn_reflns_av_R_equivalents 0.0622
_diffrn_reflns_av_sigmaI/netI 0.0331
_diffrn_reflns_limit_h_max 32
_diffrn_reflns_limit_h_min -32
_diffrn_reflns_limit_k_max 16
_diffrn_reflns_limit_k_min -16
_diffrn_reflns_limit_l_max 34
_diffrn_reflns_limit_l_min -34
_diffrn_reflns_number 82285
_diffrn_reflns_theta_full 29.00
_diffrn_reflns_theta_max 29.00
_diffrn_reflns_theta_min 1.62
_exptl_absorpt_coefficient_mu 1.466
_exptl_absorpt_correction_T_max 0.773
_exptl_absorpt_correction_T_min 0.718
_exptl_absorpt_correction_type multi-scan
_exptl_absorpt_process_details 'APEX2 (Bruker, 2005)'
_exptl_crystal_colour colorless
_exptl_crystal_density_diffrn 1.320
_exptl_crystal_density_method 'not measured'
_exptl_crystal_description prism
_exptl_crystal_F_000 2920
_exptl_crystal_size_max 0.25
_exptl_crystal_size_mid 0.20
_exptl_crystal_size_min 0.18
_refine_diff_density_max 0.808
_refine_diff_density_min -0.602
_refine_diff_density_rms 0.080
_refine_ls_extinction_method none
_refine_ls_goodness_of_fit_ref 1.007
_refine_ls_hydrogen_treatment constr
_refine_ls_matrix_type full
_refine_ls_number_parameters 378
_refine_ls_number_reflns 9374
_refine_ls_number_restraints 4
_refine_ls_restrained_S_all 1.007
_refine_ls_R_factor_all 0.0637
_refine_ls_R_factor_gt 0.0385
_refine_ls_shift/su_max 0.003
_refine_ls_shift/su_mean 0.000
_refine_ls_structure_factor_coef Fsqd
_refine_ls_weighting_details 'calc w=1/[\s^2^(Fo^2^)+(0.0780P)^2^+1.9110P] where P=(Fo^2^+2Fc^2^)/3'
_refine_ls_weighting_scheme calc
_refine_ls_wR_factor_gt 0.1056
_refine_ls_wR_factor_ref 0.1233
_reflns_number_gt 6966
_reflns_number_total 9374
_reflns_threshold_expression I>2/s(I)
_cod_data_source_file b926377b.txt
_cod_data_source_block 4d
_cod_depositor_comments
;
The following automatic conversions were performed:

'_symmetry_cell_setting' value 'Orthorhombic' changed to
'orthorhombic' according to
/home/saulius/struct/CIF-dictionaries/cif_core.dic dictionary named
'cif_core.dic' version 2.4.2 from 2011-04-26.

Automatic conversion script
Id: cif_fix_values 1891 2012-01-12 08:04:46Z andrius 
;
_cod_database_code 7025287

loop_
_symmetry_equiv_pos_as_xyz
'x, y, z'
'-x+1/2, -y, z+1/2'
'-x, y+1/2, -z+1/2'
'x+1/2, -y+1/2, -z'
'-x, -y, -z'
'x-1/2, y, -z-1/2'
'x, -y-1/2, z-1/2'
'-x-1/2, y-1/2, z'

loop_
_atom_site_label
_atom_site_type_symbol
_atom_site_fract_x
_atom_site_fract_y
_atom_site_fract_z
_atom_site_U_iso_or_equiv
_atom_site_adp_type
_atom_site_occupancy
_atom_site_symmetry_multiplicity
_atom_site_calc_flag
_atom_site_refinement_flags
_atom_site_disorder_assembly
_atom_site_disorder_group
Br1 Br 0.678572(8) 0.458223(18) 0.236553(9) 0.02301(8) Uani 1 1 d . . .
P1 P 0.63871(2) 1.14432(5) 0.35116(2) 0.01904(12) Uani 1 1 d . . .
O1 O 0.63204(7) 1.02398(13) 0.36860(7) 0.0255(3) Uani 1 1 d . . .
O2 O 0.59350(7) 1.05562(14) 0.24147(7) 0.0267(4) Uani 1 1 d . . .
N1 N 0.59947(7) 0.75698(15) 0.29295(7) 0.0197(4) Uani 1 1 d . . .
N3 N 0.51204(8) 0.79956(16) 0.29911(8) 0.0238(4) Uani 1 1 d . . .
N4 N 0.68083(7) 0.98192(16) 0.23577(7) 0.0193(4) Uani 1 1 d . . .
H4N H 0.7177 0.9945 0.2427 0.020(6) Uiso 1 1 d R . .
C2 C 0.56356(9) 0.83453(18) 0.31055(9) 0.0217(4) Uani 1 1 d . . .
H2A H 0.5730 0.9032 0.3283 0.026 Uiso 1 1 calc R . .
C4 C 0.51525(10) 0.6966(2) 0.27359(9) 0.0261(5) Uani 1 1 d . . .
H4A H 0.4847 0.6524 0.2611 0.031 Uiso 1 1 calc R . .
C5 C 0.56984(9) 0.66987(19) 0.26951(9) 0.0236(5) Uani 1 1 d . . .
H5A H 0.5850 0.6035 0.2535 0.028 Uiso 1 1 calc R . .
C6 C 0.66061(9) 0.7657(2) 0.29544(10) 0.0243(5) Uani 1 1 d . . .
H6A H 0.6760 0.6977 0.3135 0.029 Uiso 1 1 calc R . .
H6B H 0.6712 0.8334 0.3165 0.029 Uiso 1 1 calc R . .
C7 C 0.68539(9) 0.77495(19) 0.23992(10) 0.0241(5) Uani 1 1 d . . .
H7A H 0.7266 0.7787 0.2430 0.029 Uiso 1 1 calc R . .
H7B H 0.6760 0.7052 0.2198 0.029 Uiso 1 1 calc R . .
C8 C 0.66528(9) 0.87728(18) 0.20871(9) 0.0219(4) Uani 1 1 d . . .
H8A H 0.6820 0.8762 0.1727 0.026 Uiso 1 1 calc R . .
H8B H 0.6242 0.8739 0.2048 0.026 Uiso 1 1 calc R . .
C9 C 0.64394(9) 1.06046(18) 0.25119(9) 0.0187(4) Uani 1 1 d . . .
C10 C 0.66789(9) 1.15554(18) 0.28463(9) 0.0210(4) Uani 1 1 d . . .
H10A H 0.6582 1.2301 0.2688 0.025 Uiso 1 1 calc R . .
H10B H 0.7091 1.1492 0.2861 0.025 Uiso 1 1 calc R . .
C11 C 0.57313(9) 1.2198(2) 0.35260(9) 0.0220(4) Uani 1 1 d . . .
C12 C 0.56678(10) 1.3295(2) 0.33327(10) 0.0269(5) Uani 1 1 d . . .
H12A H 0.5973 1.3666 0.3164 0.032 Uiso 1 1 calc R . .
C13 C 0.51600(11) 1.3851(2) 0.33851(11) 0.0350(6) Uani 1 1 d . . .
H13A H 0.5117 1.4601 0.3250 0.042 Uiso 1 1 calc R . .
C14 C 0.47176(11) 1.3320(3) 0.36321(11) 0.0428(7) Uani 1 1 d . . .
H14A H 0.4372 1.3708 0.3674 0.051 Uiso 1 1 calc R . .
C15 C 0.47775(12) 1.2229(3) 0.38176(15) 0.0576(9) Uani 1 1 d . . .
H15A H 0.4470 1.1859 0.3982 0.069 Uiso 1 1 calc R . .
C16 C 0.52825(11) 1.1661(3) 0.37675(13) 0.0446(7) Uani 1 1 d . . .
H16A H 0.5321 1.0907 0.3898 0.054 Uiso 1 1 calc R . .
C17 C 0.68656(9) 1.22277(19) 0.39234(9) 0.0217(4) Uani 1 1 d . . .
C18 C 0.71257(10) 1.3223(2) 0.37447(10) 0.0281(5) Uani 1 1 d . . .
H18A H 0.7048 1.3509 0.3399 0.034 Uiso 1 1 calc R . .
C19 C 0.74948(11) 1.3788(2) 0.40732(11) 0.0368(6) Uani 1 1 d . . .
H19A H 0.7675 1.4459 0.3951 0.044 Uiso 1 1 calc R . .
C20 C 0.76033(11) 1.3383(3) 0.45765(11) 0.0408(7) Uani 1 1 d . . .
H20A H 0.7858 1.3778 0.4801 0.049 Uiso 1 1 calc R . .
C21 C 0.73457(13) 1.2409(3) 0.47582(11) 0.0405(6) Uani 1 1 d . . .
H21A H 0.7421 1.2139 0.5107 0.049 Uiso 1 1 calc R . .
C22 C 0.69767(11) 1.1823(2) 0.44331(10) 0.0302(5) Uani 1 1 d . . .
H22A H 0.6801 1.1149 0.4557 0.036 Uiso 1 1 calc R . .
C23 C 0.45976(11) 0.8572(2) 0.31377(12) 0.0381(6) Uani 1 1 d . . .
H23A H 0.4294 0.8298 0.2903 0.046 Uiso 1 1 calc R . .
H23B H 0.4641 0.9399 0.3079 0.046 Uiso 1 1 calc R . .
C24 C 0.44364(13) 0.8367(3) 0.37080(12) 0.0459(7) Uani 1 1 d . . .
H24A H 0.4064 0.8709 0.3770 0.055 Uiso 1 1 calc R . .
H24B H 0.4707 0.8768 0.3940 0.055 Uiso 1 1 calc R . .
C25 C 0.44156(12) 0.7137(3) 0.38735(11) 0.0400(6) Uani 1 1 d . . .
H25A H 0.4793 0.6806 0.3830 0.048 Uiso 1 1 calc R . .
H25B H 0.4162 0.6727 0.3629 0.048 Uiso 1 1 calc R . .
C26 C 0.42227(13) 0.6929(3) 0.44410(12) 0.0449(7) Uani 1 1 d . . .
H26A H 0.4475 0.7338 0.4688 0.054 Uiso 1 1 calc R . .
H26B H 0.3843 0.7249 0.4485 0.054 Uiso 1 1 calc R . .
C27 C 0.42118(14) 0.5698(3) 0.45915(12) 0.0472(7) Uani 1 1 d . . .
H27A H 0.4593 0.5387 0.4549 0.057 Uiso 1 1 calc R . .
H27B H 0.3967 0.5292 0.4338 0.057 Uiso 1 1 calc R . .
C28 C 0.40123(14) 0.5440(3) 0.51529(12) 0.0471(7) Uani 1 1 d . . .
H28A H 0.4269 0.5805 0.5410 0.056 Uiso 1 1 calc R . .
H28B H 0.3637 0.5778 0.5204 0.056 Uiso 1 1 calc R . .
C29 C 0.39821(17) 0.4188(3) 0.52717(14) 0.0588(9) Uani 1 1 d . . .
H29A H 0.4356 0.3848 0.5213 0.071 Uiso 1 1 calc R . .
H29B H 0.3720 0.3827 0.5018 0.071 Uiso 1 1 calc R . .
C30 C 0.37932(18) 0.3917(3) 0.58352(13) 0.0639(10) Uani 1 1 d . . .
H30A H 0.3783 0.3091 0.5885 0.096 Uiso 1 1 calc R . .
H30B H 0.3419 0.4233 0.5894 0.096 Uiso 1 1 calc R . .
H30C H 0.4056 0.4253 0.6090 0.096 Uiso 1 1 calc R . .
C1S C 0.76277(13) 0.0986(3) 0.12326(11) 0.0408(7) Uani 1 1 d . . .
H1SA H 0.7738 0.0580 0.1566 0.049 Uiso 1 1 calc R . .
Cl1 Cl 0.73303(5) -0.00012(8) 0.07904(3) 0.0642(3) Uani 1 1 d . . .
Cl2 Cl 0.71474(3) 0.20536(7) 0.13956(3) 0.04891(19) Uani 1 1 d . . .
Cl3 Cl 0.82308(3) 0.16183(10) 0.09507(3) 0.0590(2) Uani 1 1 d . . .
O1S O 0.4212(3) 0.1150(6) 0.5245(3) 0.0490(17) Uiso 0.30 1 d PD A -1
C2S C 0.4431(3) 0.0140(6) 0.5017(4) 0.0351(19) Uiso 0.30 1 d PD A -1
H2SA H 0.4287 0.0121 0.4648 0.042 Uiso 0.30 1 calc PR A -1
H2SB H 0.4244 -0.0493 0.5207 0.042 Uiso 0.30 1 calc PR A -1
C3S C 0.5035(4) -0.0194(12) 0.4979(8) 0.046(3) Uiso 0.30 1 d PD A -1
H3SA H 0.5066 -0.0933 0.4802 0.070 Uiso 0.30 1 calc PR A -1
H3SB H 0.5195 -0.0244 0.5338 0.070 Uiso 0.30 1 calc PR A -1
H3SC H 0.5239 0.0379 0.4773 0.070 Uiso 0.30 1 calc PR A -1
O1S' O 0.4946(5) -0.0209(9) 0.4815(5) 0.039(3) Uiso 0.20 1 d PD B -2
C2S' C 0.4705(3) 0.0751(8) 0.5069(4) 0.019(2) Uiso 0.20 1 d PD B -2
H2SC H 0.4819 0.1462 0.4888 0.022 Uiso 0.20 1 calc PR B -2
H2SD H 0.4822 0.0791 0.5447 0.022 Uiso 0.20 1 calc PR B -2
C3S' C 0.4088(4) 0.0577(12) 0.5026(5) 0.033(3) Uiso 0.20 1 d PD B -2
H3SD H 0.3894 0.1210 0.5199 0.050 Uiso 0.20 1 calc PR B -2
H3SE H 0.3986 -0.0138 0.5200 0.050 Uiso 0.20 1 calc PR B -2
H3SF H 0.3982 0.0544 0.4649 0.050 Uiso 0.20 1 calc PR B -2

loop_
_atom_site_aniso_label
_atom_site_aniso_U_11
_atom_site_aniso_U_22
_atom_site_aniso_U_33
_atom_site_aniso_U_23
_atom_site_aniso_U_13
_atom_site_aniso_U_12
Br1 0.01649(11) 0.01714(11) 0.03538(14) 0.00544(8) 0.00412(8) 0.00009(8)
P1 0.0164(2) 0.0161(2) 0.0246(3) 0.0022(2) 0.0000(2) -0.00099(19)
O1 0.0274(8) 0.0185(8) 0.0306(9) 0.0057(6) -0.0023(7) -0.0023(6)
O2 0.0173(8) 0.0252(9) 0.0375(9) -0.0024(7) -0.0028(7) 0.0043(6)
N1 0.0147(8) 0.0190(8) 0.0253(9) 0.0017(7) -0.0001(7) -0.0037(7)
N3 0.0167(8) 0.0261(10) 0.0285(10) 0.0072(8) 0.0025(7) 0.0010(7)
N4 0.0152(8) 0.0166(8) 0.0261(10) -0.0001(7) 0.0013(7) 0.0007(6)
C2 0.0212(10) 0.0183(10) 0.0255(11) 0.0036(8) 0.0027(9) -0.0020(8)
C4 0.0195(10) 0.0270(12) 0.0318(12) 0.0030(9) -0.0024(9) -0.0075(9)
C5 0.0223(11) 0.0190(10) 0.0295(11) -0.0014(9) 0.0002(9) -0.0058(8)
C6 0.0135(9) 0.0235(11) 0.0360(13) 0.0061(9) -0.0028(9) -0.0041(8)
C7 0.0184(10) 0.0173(10) 0.0365(13) -0.0004(9) 0.0040(9) 0.0007(8)
C8 0.0201(10) 0.0190(10) 0.0266(11) -0.0022(9) 0.0023(9) -0.0019(8)
C9 0.0188(10) 0.0157(10) 0.0216(10) 0.0039(8) 0.0012(8) 0.0008(8)
C10 0.0192(10) 0.0164(10) 0.0273(11) 0.0010(8) 0.0031(8) -0.0009(8)
C11 0.0181(10) 0.0251(11) 0.0226(10) 0.0007(9) -0.0010(8) -0.0003(8)
C12 0.0238(11) 0.0241(11) 0.0328(12) -0.0005(9) 0.0032(10) 0.0034(9)
C13 0.0340(14) 0.0352(14) 0.0359(14) -0.0041(11) -0.0061(11) 0.0153(11)
C14 0.0211(12) 0.069(2) 0.0388(15) -0.0049(14) -0.0022(11) 0.0169(13)
C15 0.0214(13) 0.077(2) 0.074(2) 0.0203(19) 0.0183(14) 0.0027(14)
C16 0.0241(13) 0.0472(17) 0.0624(19) 0.0208(15) 0.0078(13) -0.0002(12)
C17 0.0170(10) 0.0227(11) 0.0255(11) -0.0021(9) 0.0014(8) 0.0011(8)
C18 0.0284(12) 0.0302(12) 0.0256(11) -0.0024(10) 0.0027(9) -0.0080(10)
C19 0.0327(13) 0.0415(15) 0.0361(14) -0.0105(12) 0.0083(11) -0.0158(12)
C20 0.0298(13) 0.0551(18) 0.0374(14) -0.0155(13) -0.0045(11) -0.0082(12)
C21 0.0456(16) 0.0455(16) 0.0302(13) -0.0010(12) -0.0119(12) 0.0017(13)
C22 0.0323(12) 0.0279(12) 0.0304(12) 0.0019(10) -0.0023(10) 0.0003(10)
C23 0.0238(12) 0.0431(15) 0.0474(16) 0.0108(13) 0.0068(11) 0.0099(11)
C24 0.0360(15) 0.0544(18) 0.0473(17) 0.0076(14) 0.0158(13) 0.0134(14)
C25 0.0342(14) 0.0475(16) 0.0385(15) 0.0041(13) 0.0123(12) -0.0002(12)
C26 0.0368(15) 0.0584(19) 0.0394(15) 0.0068(14) 0.0095(13) 0.0056(14)
C27 0.0467(17) 0.0540(18) 0.0407(16) 0.0058(14) 0.0109(14) -0.0001(15)
C28 0.0447(17) 0.060(2) 0.0364(15) 0.0075(14) 0.0058(13) -0.0028(14)
C29 0.066(2) 0.064(2) 0.0471(18) 0.0117(17) 0.0062(16) -0.0100(18)
C30 0.084(3) 0.063(2) 0.0442(18) 0.0169(17) 0.0039(18) -0.012(2)
C1S 0.0444(16) 0.0481(17) 0.0299(13) 0.0087(12) -0.0062(12) -0.0075(13)
Cl1 0.0956(7) 0.0542(5) 0.0427(4) 0.0039(4) -0.0096(4) -0.0282(5)
Cl2 0.0389(4) 0.0519(4) 0.0559(5) 0.0158(4) -0.0092(3) -0.0018(3)
Cl3 0.0425(4) 0.0952(7) 0.0393(4) -0.0030(4) -0.0004(3) -0.0162(4)

loop_
_atom_type_symbol
_atom_type_description
_atom_type_scat_dispersion_real
_atom_type_scat_dispersion_imag
_atom_type_scat_source
C C 0.0033 0.0016 'International Tables Vol C Tables 4.2.6.8 and 6.1.1.4'
H H 0.0000 0.0000 'International Tables Vol C Tables 4.2.6.8 and 6.1.1.4'
N N 0.0061 0.0033 'International Tables Vol C Tables 4.2.6.8 and 6.1.1.4'
O O 0.0106 0.0060 'International Tables Vol C Tables 4.2.6.8 and 6.1.1.4'
P P 0.1023 0.0942 'International Tables Vol C Tables 4.2.6.8 and 6.1.1.4'
Br Br -0.2901 2.4595 'International Tables Vol C Tables 4.2.6.8 and 6.1.1.4'
Cl Cl 0.1484 0.1585 'International Tables Vol C Tables 4.2.6.8 and 6.1.1.4'

loop_
_geom_angle_atom_site_label_1
_geom_angle_atom_site_label_2
_geom_angle_atom_site_label_3
_geom_angle
O1 P1 C17 112.75(10)
O1 P1 C11 111.62(10)
C17 P1 C11 106.88(10)
O1 P1 C10 112.37(10)
C17 P1 C10 104.30(10)
C11 P1 C10 108.50(10)
C2 N1 C5 108.64(18)
C2 N1 C6 125.63(19)
C5 N1 C6 125.65(19)
C2 N3 C4 108.76(19)
C2 N3 C23 126.3(2)
C4 N3 C23 124.8(2)
C9 N4 C8 123.49(18)
C9 N4 H4N 118.2
C8 N4 H4N 118.3
N1 C2 N3 108.37(19)
N1 C2 H2A 125.8
N3 C2 H2A 125.8
C5 C4 N3 107.2(2)
C5 C4 H4A 126.4
N3 C4 H4A 126.4
C4 C5 N1 107.1(2)
C4 C5 H5A 126.5
N1 C5 H5A 126.5
N1 C6 C7 110.79(19)
N1 C6 H6A 109.5
C7 C6 H6A 109.5
N1 C6 H6B 109.5
C7 C6 H6B 109.5
H6A C6 H6B 108.1
C8 C7 C6 114.08(18)
C8 C7 H7A 108.7
C6 C7 H7A 108.7
C8 C7 H7B 108.7
C6 C7 H7B 108.7
H7A C7 H7B 107.6
N4 C8 C7 110.44(18)
N4 C8 H8A 109.6
C7 C8 H8A 109.6
N4 C8 H8B 109.6
C7 C8 H8B 109.6
H8A C8 H8B 108.1
O2 C9 N4 123.9(2)
O2 C9 C10 121.04(19)
N4 C9 C10 114.98(19)
C9 C10 P1 108.16(14)
C9 C10 H10A 110.1
P1 C10 H10A 110.1
C9 C10 H10B 110.1
P1 C10 H10B 110.1
H10A C10 H10B 108.4
C16 C11 C12 119.5(2)
C16 C11 P1 117.31(19)
C12 C11 P1 123.11(17)
C13 C12 C11 120.1(2)
C13 C12 H12A 119.9
C11 C12 H12A 119.9
C14 C13 C12 120.2(3)
C14 C13 H13A 119.9
C12 C13 H13A 119.9
C15 C14 C13 119.8(2)
C15 C14 H14A 120.1
C13 C14 H14A 120.1
C14 C15 C16 120.7(3)
C14 C15 H15A 119.6
C16 C15 H15A 119.6
C11 C16 C15 119.7(3)
C11 C16 H16A 120.2
C15 C16 H16A 120.2
C22 C17 C18 119.8(2)
C22 C17 P1 118.37(18)
C18 C17 P1 121.87(18)
C19 C18 C17 119.7(2)
C19 C18 H18A 120.1
C17 C18 H18A 120.1
C20 C19 C18 120.3(3)
C20 C19 H19A 119.9
C18 C19 H19A 119.9
C19 C20 C21 120.5(2)
C19 C20 H20A 119.8
C21 C20 H20A 119.8
C20 C21 C22 120.2(3)
C20 C21 H21A 119.9
C22 C21 H21A 119.9
C21 C22 C17 119.6(2)
C21 C22 H22A 120.2
C17 C22 H22A 120.2
N3 C23 C24 112.6(2)
N3 C23 H23A 109.1
C24 C23 H23A 109.1
N3 C23 H23B 109.1
C24 C23 H23B 109.1
H23A C23 H23B 107.8
C23 C24 C25 115.2(3)
C23 C24 H24A 108.5
C25 C24 H24A 108.5
C23 C24 H24B 108.5
C25 C24 H24B 108.5
H24A C24 H24B 107.5
C24 C25 C26 115.1(3)
C24 C25 H25A 108.5
C26 C25 H25A 108.5
C24 C25 H25B 108.5
C26 C25 H25B 108.5
H25A C25 H25B 107.5
C27 C26 C25 113.5(3)
C27 C26 H26A 108.9
C25 C26 H26A 108.9
C27 C26 H26B 108.9
C25 C26 H26B 108.9
H26A C26 H26B 107.7
C26 C27 C28 115.7(3)
C26 C27 H27A 108.4
C28 C27 H27A 108.4
C26 C27 H27B 108.4
C28 C27 H27B 108.4
H27A C27 H27B 107.4
C29 C28 C27 113.3(3)
C29 C28 H28A 108.9
C27 C28 H28A 108.9
C29 C28 H28B 108.9
C27 C28 H28B 108.9
H28A C28 H28B 107.7
C28 C29 C30 113.8(3)
C28 C29 H29A 108.8
C30 C29 H29A 108.8
C28 C29 H29B 108.8
C30 C29 H29B 108.8
H29A C29 H29B 107.7
C29 C30 H30A 109.5
C29 C30 H30B 109.5
H30A C30 H30B 109.5
C29 C30 H30C 109.5
H30A C30 H30C 109.5
H30B C30 H30C 109.5
Cl2 C1S Cl1 110.84(17)
Cl2 C1S Cl3 109.13(17)
Cl1 C1S Cl3 110.79(16)
Cl2 C1S H1SA 108.7
Cl1 C1S H1SA 108.7
Cl3 C1S H1SA 108.7
O1S C2S C3S 126.8(9)
O1S C2S H2SA 105.6
C3S C2S H2SA 105.6
O1S C2S H2SB 105.6
C3S C2S H2SB 105.6
H2SA C2S H2SB 106.1
C2S C3S H3SA 109.5
C2S C3S H3SB 109.5
H3SA C3S H3SB 109.5
C2S C3S H3SC 109.5
H3SA C3S H3SC 109.5
H3SB C3S H3SC 109.5
O1S' C2S' C3S' 105.0(9)
O1S' C2S' H2SC 110.7
C3S' C2S' H2SC 110.7
O1S' C2S' H2SD 110.7
C3S' C2S' H2SD 110.7
H2SC C2S' H2SD 108.8
C2S' C3S' H3SD 109.5
C2S' C3S' H3SE 109.5
H3SD C3S' H3SE 109.5
C2S' C3S' H3SF 109.5
H3SD C3S' H3SF 109.5
H3SE C3S' H3SF 109.5

loop_
_geom_bond_atom_site_label_1
_geom_bond_atom_site_label_2
_geom_bond_distance
P1 O1 1.4903(16)
P1 C17 1.798(2)
P1 C11 1.804(2)
P1 C10 1.816(2)
O2 C9 1.233(3)
N1 C2 1.329(3)
N1 C5 1.378(3)
N1 C6 1.468(3)
N3 C2 1.331(3)
N3 C4 1.373(3)
N3 C23 1.470(3)
N4 C9 1.335(3)
N4 C8 1.454(3)
N4 H4N 0.9109
C2 H2A 0.9500
C4 C5 1.348(3)
C4 H4A 0.9500
C5 H5A 0.9500
C6 C7 1.519(3)
C6 H6A 0.9900
C6 H6B 0.9900
C7 C8 1.515(3)
C7 H7A 0.9900
C7 H7B 0.9900
C8 H8A 0.9900
C8 H8B 0.9900
C9 C10 1.512(3)
C10 H10A 0.9900
C10 H10B 0.9900
C11 C16 1.386(3)
C11 C12 1.387(3)
C12 C13 1.387(3)
C12 H12A 0.9500
C13 C14 1.377(4)
C13 H13A 0.9500
C14 C15 1.373(5)
C14 H14A 0.9500
C15 C16 1.387(4)
C15 H15A 0.9500
C16 H16A 0.9500
C17 C22 1.392(3)
C17 C18 1.400(3)
C18 C19 1.379(3)
C18 H18A 0.9500
C19 C20 1.376(4)
C19 H19A 0.9500
C20 C21 1.379(4)
C20 H20A 0.9500
C21 C22 1.387(4)
C21 H21A 0.9500
C22 H22A 0.9500
C23 C24 1.503(4)
C23 H23A 0.9900
C23 H23B 0.9900
C24 C25 1.506(4)
C24 H24A 0.9900
C24 H24B 0.9900
C25 C26 1.518(4)
C25 H25A 0.9900
C25 H25B 0.9900
C26 C27 1.496(5)
C26 H26A 0.9900
C26 H26B 0.9900
C27 C28 1.520(4)
C27 H27A 0.9900
C27 H27B 0.9900
C28 C29 1.505(5)
C28 H28A 0.9900
C28 H28B 0.9900
C29 C30 1.519(5)
C29 H29A 0.9900
C29 H29B 0.9900
C30 H30A 0.9800
C30 H30B 0.9800
C30 H30C 0.9800
C1S Cl2 1.751(3)
C1S Cl1 1.758(3)
C1S Cl3 1.771(3)
C1S H1SA 1.0000
O1S C2S 1.418(4)
C2S C3S 1.503(4)
C2S H2SA 0.9900
C2S H2SB 0.9900
C3S H3SA 0.9800
C3S H3SB 0.9800
C3S H3SC 0.9800
O1S' C2S' 1.419(4)
C2S' C3S' 1.494(4)
C2S' H2SC 0.9900
C2S' H2SD 0.9900
C3S' H3SD 0.9800
C3S' H3SE 0.9800
C3S' H3SF 0.9800

loop_
_geom_hbond_atom_site_label_D
_geom_hbond_atom_site_label_H
_geom_hbond_atom_site_label_A
_geom_hbond_site_symmetry_A
_geom_hbond_distance_DH
_geom_hbond_distance_HA
_geom_hbond_distance_DA
_geom_hbond_angle_DHA
N4 H4N Br1 8_765 0.91 2.52 3.3769(17) 156

loop_
_geom_torsion_atom_site_label_1
_geom_torsion_atom_site_label_2
_geom_torsion_atom_site_label_3
_geom_torsion_atom_site_label_4
_geom_torsion
C5 N1 C2 N3 0.0(2)
C6 N1 C2 N3 176.96(19)
C4 N3 C2 N1 0.2(2)
C23 N3 C2 N1 176.9(2)
C2 N3 C4 C5 -0.3(3)
C23 N3 C4 C5 -177.1(2)
N3 C4 C5 N1 0.3(3)
C2 N1 C5 C4 -0.2(3)
C6 N1 C5 C4 -177.2(2)
C2 N1 C6 C7 -113.4(2)
C5 N1 C6 C7 63.0(3)
N1 C6 C7 C8 59.9(2)
C9 N4 C8 C7 -122.2(2)
C6 C7 C8 N4 61.3(2)
C8 N4 C9 O2 -4.3(3)
C8 N4 C9 C10 172.68(19)
O2 C9 C10 P1 63.9(2)
N4 C9 C10 P1 -113.20(18)
O1 P1 C10 C9 37.32(18)
C17 P1 C10 C9 159.76(15)
C11 P1 C10 C9 -86.58(16)
O1 P1 C11 C16 9.9(2)
C17 P1 C11 C16 -113.8(2)
C10 P1 C11 C16 134.3(2)
O1 P1 C11 C12 -173.38(19)
C17 P1 C11 C12 62.9(2)
C10 P1 C11 C12 -49.0(2)
C16 C11 C12 C13 0.5(4)
P1 C11 C12 C13 -176.11(19)
C11 C12 C13 C14 0.4(4)
C12 C13 C14 C15 -1.2(4)
C13 C14 C15 C16 1.1(5)
C12 C11 C16 C15 -0.6(5)
P1 C11 C16 C15 176.2(3)
C14 C15 C16 C11 -0.2(6)
O1 P1 C17 C22 -20.8(2)
C11 P1 C17 C22 102.2(2)
C10 P1 C17 C22 -142.95(19)
O1 P1 C17 C18 159.19(18)
C11 P1 C17 C18 -77.8(2)
C10 P1 C17 C18 37.0(2)
C22 C17 C18 C19 0.7(4)
P1 C17 C18 C19 -179.2(2)
C17 C18 C19 C20 -0.7(4)
C18 C19 C20 C21 0.1(4)
C19 C20 C21 C22 0.4(5)
C20 C21 C22 C17 -0.4(4)
C18 C17 C22 C21 -0.2(4)
P1 C17 C22 C21 179.8(2)
C2 N3 C23 C24 -78.7(3)
C4 N3 C23 C24 97.5(3)
N3 C23 C24 C25 -52.5(4)
C23 C24 C25 C26 -176.9(3)
C24 C25 C26 C27 -179.6(3)
C25 C26 C27 C28 -179.0(3)
C26 C27 C28 C29 177.0(3)
C27 C28 C29 C30 179.0(3)
